data_1554030
loop_
_publ_author_name
'Hathwar, Venkatesha R.'
'Thomsen, Maja K.'
'Mamakhel, Mohammad Aref H.'
'Fils\/o, Mette \/O'
'Overgaard, Jacob'
'Iversen, Bo B.'

_publ_section_title
;
 Electron Density Analysis of the &quot;O-O&quot; Charge-Shift Bonding in
 Rubrene Endoperoxide.
;
_journal_issue 38
_journal_name_full 'The journal of physical chemistry. A'
_journal_page_first 7510
_journal_page_last 7518
_journal_paper_doi 10.1021/acs.jpca.6b06588
_journal_volume 120
_journal_year 2016
_chemical_formula_moiety 'C42 H28 O2, 0.5(C8 H10)'
_chemical_formula_sum 'C46 H33 O2'
_chemical_formula_weight 617.72
_chemical_name_common 'Rubrene peroxide p-xylene monosolvate'
_space_group_crystal_system monoclinic
_space_group_IT_number 14
_space_group_name_Hall '-P 2ybc'
_space_group_name_H-M_alt 'P 1 21/c 1'
_audit_conform_dict_location ftp://ftp.iucr.org/pub/cif_core.dic
_audit_conform_dict_name cif_core.dic
_audit_conform_dict_version 2.3
_audit_creation_date '06-Apr-04 T16:58:13-00:00'
_audit_creation_method 'XD routine XDCIF'
_cell_angle_alpha 90
_cell_angle_beta 102.3440(10)
_cell_angle_gamma 90
_cell_formula_units_Z 4
_cell_length_a 11.18270(10)
_cell_length_b 21.6777(3)
_cell_length_c 13.41090(10)
_cell_measurement_reflns_used 303099
_cell_measurement_temperature 100(2)
_cell_measurement_theta_max 51.4
_cell_measurement_theta_min 2.35
_cell_volume 3175.85(6)
_computing_cell_refinement 'CrysAlisPro, Agilent Technologies, Version 1.171.36.28'
_computing_data_collection 'CrysAlisPro, Agilent Technologies, Version 1.171.36.28'
_computing_data_reduction 'CrysAlisPro, Agilent Technologies, Version 1.171.36.28 '
_computing_molecular_graphics 'XD2006   (Volkov et al, 2006)'
_computing_publication_material 'XD2006   (Volkov et al, 2006)'
_computing_structure_refinement 'SHELXL-97 (Sheldrick, 2008)'
_computing_structure_solution 'SHELXS-97 (Sheldrick, 2008)'
_diffrn_ambient_temperature 100(2)
_diffrn_detector_area_resol_mean 10.3590
_diffrn_measured_fraction_theta_full 1.0000
_diffrn_measured_fraction_theta_max 1.0000
_diffrn_measurement_device_type 'Xcalibur, Eos, SuperNova'
_diffrn_measurement_method '\w scans'
_diffrn_radiation_monochromator mirror
_diffrn_radiation_source 'SuperNova (Mo) X-ray Source'
_diffrn_radiation_type 'Mo K\a'
_diffrn_radiation_wavelength 0.7107
_diffrn_reflns_av_R_equivalents 0.0381
_diffrn_reflns_av_sigmaI/netI 0.0399
_diffrn_reflns_limit_h_max 24
_diffrn_reflns_limit_h_min -24
_diffrn_reflns_limit_k_max 47
_diffrn_reflns_limit_k_min 0
_diffrn_reflns_limit_l_max 29
_diffrn_reflns_limit_l_min 0
_diffrn_reflns_number 303099
_diffrn_reflns_theta_full 51.43
_diffrn_reflns_theta_max 51.43
_diffrn_reflns_theta_min 2.35
_exptl_absorpt_coefficient_mu 0.077
_exptl_absorpt_correction_T_max 0.986
_exptl_absorpt_correction_T_min 0.982
_exptl_absorpt_correction_type analytical
_exptl_absorpt_process_details
;
A face indexed analytical absorption correction 
was performed.
;
_exptl_crystal_colour colorless
_exptl_crystal_density_diffrn 1.292
_exptl_crystal_description Block
_exptl_crystal_F_000 1300
_exptl_crystal_size_max 0.24
_exptl_crystal_size_mid 0.23
_exptl_crystal_size_min 0.18
_refine_diff_density_max 0.191
_refine_diff_density_min -0.172
_refine_diff_density_rms 0.034
_refine_ls_extinction_method none
_refine_ls_goodness_of_fit_ref 1.410
_refine_ls_matrix_type full
_refine_ls_number_parameters 1399
_refine_ls_number_reflns 24545
_refine_ls_number_restraints 0
_refine_ls_R_factor_all 0.0346
_refine_ls_R_factor_gt 0.0301
_refine_ls_shift/su_max 0
_refine_ls_structure_factor_coef Fsqd
_refine_ls_weighting_details
;
        calc w2 = 1/[s^2^(Fo^2^)]
;
_refine_ls_weighting_scheme calc
_refine_ls_wR_factor_ref 0.0602
_reflns_number_gt 24545
_reflns_number_total 35439
_reflns_threshold_expression >3sigma(I)
_cod_data_source_file Compound_1.cif
_cod_data_source_block Rubrene_Endoperoxide
_cod_original_sg_symbol_H-M 'P 21/c'
_cod_database_code 1554030

loop_
_space_group_symop_id
_space_group_symop_operation_xyz
1 +X,+Y,+Z
2 -X,1/2+Y,1/2-Z
3 -X,-Y,-Z
4 +X,1/2-Y,1/2+Z

loop_
_atom_local_axes_atom_label
_atom_local_axes_atom0
_atom_local_axes_ax1
_atom_local_axes_atom1
_atom_local_axes_atom2
_atom_local_axes_ax2
O(1) O(2) Z O(1) C(6) Y
O(2) O(1) Z O(2) C(17) Y
C(1) C(2) Z C(1) C(18) Y
C(2) C(3) Z C(2) C(1) Y
C(3) C(4) Z C(3) C(2) Y
C(4) C(5) Z C(4) C(3) Y
C(5) C(4) Z C(5) C(18) Y
C(6) O(1) Z C(6) C(19) Y
C(7) C(8) Z C(7) C(16) Y
C(8) C(7) Z C(8) C(9) Y
C(9) C(14) Z C(9) C(10) Y
C(10) C(9) Z C(10) C(11) Y
C(11) C(12) Z C(11) C(10) Y
C(12) C(11) Z C(12) C(13) Y
C(13) C(14) Z C(13) C(12) Y
C(14) C(9) Z C(14) C(13) Y
C(15) C(16) Z C(15) C(14) Y
C(16) C(15) Z C(16) C(7) Y
C(17) O(2) Z C(17) C(37) Y
C(18) C(1) Z C(18) C(5) Y
C(19) C(24) Z C(19) C(20) Y
C(20) C(19) Z C(20) C(21) Y
C(21) C(22) Z C(21) C(20) Y
C(22) C(21) Z C(22) C(23) Y
C(23) C(24) Z C(23) C(22) Y
C(24) C(25) Z C(24) C(23) Y
C(25) C(30) Z C(25) C(26) Y
C(26) C(25) Z C(26) C(27) Y
C(27) C(28) Z C(27) C(26) Y
C(28) C(29) Z C(28) C(27) Y
C(29) C(30) Z C(29) C(28) Y
C(30) C(31) Z C(30) C(29) Y
C(31) C(32) Z C(31) C(36) Y
C(32) C(31) Z C(32) C(33) Y
C(33) C(32) Z C(33) C(34) Y
C(34) C(35) Z C(34) C(33) Y
C(35) C(34) Z C(35) C(36) Y
C(36) C(37) Z C(36) C(35) Y
C(37) C(38) Z C(37) C(42) Y
C(38) C(39) Z C(38) C(37) Y
C(39) C(38) Z C(39) C(40) Y
C(40) C(41) Z C(40) C(39) Y
C(41) C(42) Z C(41) C(43) Y
C(42) C(43) Z C(42) C(41) Y
C(43) C(42) Z C(43) C(44) Y
C(44) C(43) Z C(44) C(45) Y
C(45) C(44) Z C(45) H(45) Y
C(46) C(44) Z C(46) H(46A) Y
H(1) C(1) Z H(1) C(2) Y
H(2) C(2) Z H(2) C(3) Y
H(3) C(3) Z H(3) C(2) Y
H(4) C(4) Z H(4) C(3) Y
H(10) C(10) Z H(10) C(11) Y
H(11) C(11) Z H(11) C(10) Y
H(12) C(12) Z H(12) C(13) Y
H(13) C(13) Z H(13) C(12) Y
H(20) C(20) Z H(20) C(21) Y
H(21) C(21) Z H(21) C(20) Y
H(22) C(22) Z H(22) C(21) Y
H(23) C(23) Z H(23) C(24) Y
H(24) C(24) Z H(24) C(23) Y
H(26) C(26) Z H(26) C(27) Y
H(27) C(27) Z H(27) C(26) Y
H(28) C(28) Z H(28) C(27) Y
H(29) C(29) Z H(29) C(30) Y
H(30) C(30) Z H(30) C(29) Y
H(32) C(32) Z H(32) C(31) Y
H(33) C(33) Z H(33) C(32) Y
H(34) C(34) Z H(34) C(33) Y
H(35) C(35) Z H(35) C(36) Y
H(36) C(36) Z H(36) C(35) Y
H(38) C(38) Z H(38) C(39) Y
H(39) C(39) Z H(39) C(38) Y
H(40) C(40) Z H(40) C(39) Y
H(41) C(41) Z H(41) C(42) Y
H(42) C(42) Z H(42) C(41) Y
H(43) C(43) Z H(43) C(44) Y
H(45) C(45) Z H(45) C(44) Y
H(46A) C(46) Z H(46A) H(46C) Y
H(46B) C(46) Z H(46B) H(46C) Y
H(46C) C(46) Z H(46C) H(46B) Y

loop_
_atom_rho_multipole_atom_label
_atom_rho_multipole_coeff_Pv
_atom_rho_multipole_coeff_P00
_atom_rho_multipole_coeff_P11
_atom_rho_multipole_coeff_P1-1
_atom_rho_multipole_coeff_P10
_atom_rho_multipole_coeff_P20
_atom_rho_multipole_coeff_P21
_atom_rho_multipole_coeff_P2-1
_atom_rho_multipole_coeff_P22
_atom_rho_multipole_coeff_P2-2
_atom_rho_multipole_coeff_P30
_atom_rho_multipole_coeff_P31
_atom_rho_multipole_coeff_P3-1
_atom_rho_multipole_coeff_P32
_atom_rho_multipole_coeff_P3-2
_atom_rho_multipole_coeff_P33
_atom_rho_multipole_coeff_P3-3
_atom_rho_multipole_coeff_P40
_atom_rho_multipole_coeff_P41
_atom_rho_multipole_coeff_P4-1
_atom_rho_multipole_coeff_P42
_atom_rho_multipole_coeff_P4-2
_atom_rho_multipole_coeff_P43
_atom_rho_multipole_coeff_P4-3
_atom_rho_multipole_coeff_P44
_atom_rho_multipole_coeff_P4-4
_atom_rho_multipole_kappa
_atom_rho_multipole_kappa_prime0
_atom_rho_multipole_kappa_prime1
_atom_rho_multipole_kappa_prime2
_atom_rho_multipole_kappa_prime3
_atom_rho_multipole_kappa_prime4
_atom_rho_multipole_radial_slater_n0
_atom_rho_multipole_radial_slater_zeta0
_atom_rho_multipole_radial_slater_n1
_atom_rho_multipole_radial_slater_zeta1
_atom_rho_multipole_radial_slater_n2
_atom_rho_multipole_radial_slater_zeta2
_atom_rho_multipole_radial_slater_n3
_atom_rho_multipole_radial_slater_zeta3
_atom_rho_multipole_radial_slater_n4
_atom_rho_multipole_radial_slater_zeta4
O(1) 6.121 0 0.0101 -0.0698 -0.0901 -0.1502 -0.0017 0.0136 0.0807 -0.0159 0.0969 -0.0029 0.007 0.0261 0.0057 -0.0066 -0.0321 0 0 0 0 0 0 0 0 0 0.975387 0.994361 0.994361 0.994361 0.994361 0.994361 2 4.466 2 4.466 2 4.466 3 4.466 4 4.466
O(2) 6.1018 0 -0.001 -0.0676 -0.0618 -0.1604 -0.0039 0.0156 0.0704 0.0183 0.0948 0.0003 0.0126 0.025 -0.0078 -0.0048 -0.0198 0 0 0 0 0 0 0 0 0 0.975387 0.994361 0.994361 0.994361 0.994361 0.994361 2 4.466 2 4.466 2 4.466 3 4.466 4 4.466
C(1) 3.9651 0 0.0206 0.032 0.0413 0.1158 0.0248 -0.0105 -0.1452 -0.0146 0.2462 -0.0237 0.0163 0.1925 -0.0037 0.0015 -0.0098 0 0 0 0 0 0 0 0 0 0.959235 0.879691 0.879691 0.879691 0.879691 0.879691 2 3.1762 2 3.1762 2 3.1762 3 3.1762 4 3.1762
C(2) 4.1096 0 -0.001 0.0369 0.0273 0.1266 0.0329 0.0042 -0.2005 -0.0261 0.2652 -0.0099 0.0152 0.2279 -0.0252 -0.0007 0.0084 0 0 0 0 0 0 0 0 0 0.959235 0.879691 0.879691 0.879691 0.879691 0.879691 2 3.1762 2 3.1762 2 3.1762 3 3.1762 4 3.1762
C(3) 3.8775 0 -0.0138 0.0453 0.0266 0.1616 -0.0166 -0.0628 -0.159 0.013 0.2791 -0.0011 0.0259 0.2114 -0.0142 -0.0006 -0.0218 0 0 0 0 0 0 0 0 0 0.959235 0.879691 0.879691 0.879691 0.879691 0.879691 2 3.1762 2 3.1762 2 3.1762 3 3.1762 4 3.1762
C(4) 4.0883 0 -0.0186 -0.013 -0.0169 0.1121 -0.0253 -0.0087 -0.1839 0.0168 0.2867 -0.0266 -0.0219 0.2295 0.0099 -0.0043 -0.0072 0 0 0 0 0 0 0 0 0 0.959235 0.879691 0.879691 0.879691 0.879691 0.879691 2 3.1762 2 3.1762 2 3.1762 3 3.1762 4 3.1762
C(5) 4.115 0 -0.0109 0.0088 0.0005 0.1409 -0.0235 -0.0312 -0.1661 -0.0366 0.2635 0.0042 -0.0328 0.228 0.0613 -0.0327 -0.0022 0 0 0 0 0 0 0 0 0 0.960133 0.876616 0.876616 0.876616 0.876616 0.876616 2 3.1762 2 3.1762 2 3.1762 3 3.1762 4 3.1762
C(6) 4.0104 0 -0.0349 -0.0239 -0.0345 -0.1005 -0.0228 -0.0101 -0.0251 0.0037 0.3414 0.0049 -0.01 -0.0011 0.0035 0.0191 -0.249 0 0 0 0 0 0 0 0 0 0.960133 0.876616 0.876616 0.876616 0.876616 0.876616 2 3.1762 2 3.1762 2 3.1762 3 3.1762 4 3.1762
C(7) 4.1679 0 0.0128 0.0208 0.0499 0.1401 -0.017 -0.0235 -0.1154 0.0141 0.2221 -0.013 -0.0215 0.2127 0.0075 -0.0168 -0.0101 0 0 0 0 0 0 0 0 0 0.960133 0.876616 0.876616 0.876616 0.876616 0.876616 2 3.1762 2 3.1762 2 3.1762 3 3.1762 4 3.1762
C(8) 4.086 0 -0.0024 0.0429 0.0358 0.0948 0.0071 -0.0099 -0.1595 0.0134 0.2432 -0.014 -0.0132 0.2295 0.0014 0.0337 -0.0209 0 0 0 0 0 0 0 0 0 0.960133 0.876616 0.876616 0.876616 0.876616 0.876616 2 3.1762 2 3.1762 2 3.1762 3 3.1762 4 3.1762
C(9) 3.9912 0 -0.0088 0.0303 -0.0004 0.0857 -0.0051 -0.0078 -0.1743 -0.0187 0.2813 -0.0299 -0.023 0.2092 0.0406 -0.0082 -0.0375 0 0 0 0 0 0 0 0 0 0.960133 0.876616 0.876616 0.876616 0.876616 0.876616 2 3.1762 2 3.1762 2 3.1762 3 3.1762 4 3.1762
C(10) 4.0028 0 0.0172 0.0654 -0.0495 0.0656 0.0111 -0.032 -0.1512 -0.0102 0.3046 0.0011 0.0019 0.2154 0.0055 0.0029 -0.0231 0 0 0 0 0 0 0 0 0 0.959235 0.879691 0.879691 0.879691 0.879691 0.879691 2 3.1762 2 3.1762 2 3.1762 3 3.1762 4 3.1762
C(11) 3.9719 0 -0.0059 0.0327 0.0026 0.0766 -0.0051 -0.0375 -0.1513 0.0041 0.2801 0.0087 -0.002 0.2091 -0.0328 0.0108 -0.0119 0 0 0 0 0 0 0 0 0 0.959235 0.879691 0.879691 0.879691 0.879691 0.879691 2 3.1762 2 3.1762 2 3.1762 3 3.1762 4 3.1762
C(12) 3.985 0 0.0018 0.0356 0.0208 0.1111 -0.0048 -0.0272 -0.1277 0.0085 0.2649 -0.014 0.0025 0.2065 0.0111 -0.0098 0.0356 0 0 0 0 0 0 0 0 0 0.959235 0.879691 0.879691 0.879691 0.879691 0.879691 2 3.1762 2 3.1762 2 3.1762 3 3.1762 4 3.1762
C(13) 4.1353 0 -0.0091 0.0661 -0.0097 0.098 0.0011 -0.0072 -0.1625 0.0141 0.2979 -0.016 -0.0089 0.1994 0.0132 -0.0012 0.0049 0 0 0 0 0 0 0 0 0 0.959235 0.879691 0.879691 0.879691 0.879691 0.879691 2 3.1762 2 3.1762 2 3.1762 3 3.1762 4 3.1762
C(14) 4.0478 0 -0.0061 -0.0027 0.0038 0.1086 -0.0321 0.0095 -0.149 -0.0052 0.3035 0.0052 -0.001 0.2063 -0.0062 -0.0229 -0.0013 0 0 0 0 0 0 0 0 0 0.960133 0.876616 0.876616 0.876616 0.876616 0.876616 2 3.1762 2 3.1762 2 3.1762 3 3.1762 4 3.1762
C(15) 4.0753 0 0.003 0.0372 0.0401 0.1294 0.0051 -0.0049 -0.1433 0.0117 0.2746 0.0202 -0.0241 0.2239 -0.0026 -0.0232 -0.0073 0 0 0 0 0 0 0 0 0 0.960133 0.876616 0.876616 0.876616 0.876616 0.876616 2 3.1762 2 3.1762 2 3.1762 3 3.1762 4 3.1762
C(16) 4.0418 0 0.0016 0.0083 0.0345 0.1181 -0.005 -0.0169 -0.12 -0.0162 0.2471 -0.0018 -0.0193 0.235 0.0178 -0.0009 -0.0216 0 0 0 0 0 0 0 0 0 0.960133 0.876616 0.876616 0.876616 0.876616 0.876616 2 3.1762 2 3.1762 2 3.1762 3 3.1762 4 3.1762
C(17) 4.0367 0 -0.0138 -0.0295 -0.0537 -0.1155 0.0239 -0.0256 -0.0242 -0.0025 0.3121 -0.0062 -0.0188 -0.002 0.0032 -0.0414 -0.2621 0 0 0 0 0 0 0 0 0 0.960133 0.876616 0.876616 0.876616 0.876616 0.876616 2 3.1762 2 3.1762 2 3.1762 3 3.1762 4 3.1762
C(18) 4.0853 0 0.0253 0.0163 0.0117 0.1442 0.0542 -0.0387 -0.1455 0.0145 0.2618 -0.0112 -0.0368 0.2389 -0.0375 0.0161 -0.0122 0 0 0 0 0 0 0 0 0 0.960133 0.876616 0.876616 0.876616 0.876616 0.876616 2 3.1762 2 3.1762 2 3.1762 3 3.1762 4 3.1762
C(19) 3.9425 0 -0.0065 0.0369 0.0206 0.084 -0.0005 -0.0756 -0.1426 -0.0045 0.2812 -0.0027 -0.009 0.2197 0.0391 -0.0177 0.0185 0 0 0 0 0 0 0 0 0 0.960133 0.876616 0.876616 0.876616 0.876616 0.876616 2 3.1762 2 3.1762 2 3.1762 3 3.1762 4 3.1762
C(20) 4.0728 0 0.0025 0.0145 0.0218 0.1298 -0.0122 0.0016 -0.1789 -0.0282 0.2708 0.0082 0.0288 0.2305 -0.0022 0.0038 0.0302 0 0 0 0 0 0 0 0 0 0.959235 0.879691 0.879691 0.879691 0.879691 0.879691 2 3.1762 2 3.1762 2 3.1762 3 3.1762 4 3.1762
C(21) 3.8127 0 -0.0191 0.0689 -0.0045 0.096 0.0112 -0.0193 -0.1968 0.0013 0.1995 0.0216 -0.0024 0.1835 0.0031 0.0145 0.0069 0 0 0 0 0 0 0 0 0 0.959235 0.879691 0.879691 0.879691 0.879691 0.879691 2 3.1762 2 3.1762 2 3.1762 3 3.1762 4 3.1762
C(22) 4.017 0 0.0223 -0.0325 0.1149 0.1427 0.0263 -0.0179 -0.1599 -0.0104 0.2979 0.0124 -0.0069 0.2211 -0.0289 -0.025 0.0402 0 0 0 0 0 0 0 0 0 0.959235 0.879691 0.879691 0.879691 0.879691 0.879691 2 3.1762 2 3.1762 2 3.1762 3 3.1762 4 3.1762
C(23) 4.1087 0 -0.0351 0.0581 -0.02 0.0925 0.0161 -0.0096 -0.1979 -0.0043 0.2353 -0.0299 -0.0185 0.2341 -0.0524 0.0416 -0.0102 0 0 0 0 0 0 0 0 0 0.959235 0.879691 0.879691 0.879691 0.879691 0.879691 2 3.1762 2 3.1762 2 3.1762 3 3.1762 4 3.1762
C(24) 4.0781 0 -0.0453 0.0067 0.0325 -0.0683 -0.1799 -0.0473 -0.0718 -0.0548 0.0794 -0.1109 -0.0545 0.1523 0.1606 -0.0837 -0.2186 0 0 0 0 0 0 0 0 0 0.959235 0.879691 0.879691 0.879691 0.879691 0.879691 2 3.1762 2 3.1762 2 3.1762 3 3.1762 4 3.1762
C(25) 4.0793 0 -0.0143 0.0135 0.0465 0.1026 0.0292 -0.061 -0.1518 0.0303 0.2905 0.0149 -0.0506 0.2117 -0.0184 0.0046 0.0194 0 0 0 0 0 0 0 0 0 0.960133 0.876616 0.876616 0.876616 0.876616 0.876616 2 3.1762 2 3.1762 2 3.1762 3 3.1762 4 3.1762
C(26) 4.0484 0 -0.0057 0.0329 0.0371 0.0912 -0.0263 -0.0022 -0.1754 0.0111 0.3012 -0.0026 -0.0019 0.2032 -0.0252 -0.0357 -0.0067 0 0 0 0 0 0 0 0 0 0.959235 0.879691 0.879691 0.879691 0.879691 0.879691 2 3.1762 2 3.1762 2 3.1762 3 3.1762 4 3.1762
C(27) 3.9591 0 -0.0123 0.0448 0.0839 0.1263 0.0033 -0.0439 -0.1561 0.0232 0.285 -0.0056 0.0693 0.1701 0.0166 -0.0105 0.0085 0 0 0 0 0 0 0 0 0 0.959235 0.879691 0.879691 0.879691 0.879691 0.879691 2 3.1762 2 3.1762 2 3.1762 3 3.1762 4 3.1762
C(28) 4.0269 0 0.0138 0.0176 0.0782 0.1122 -0.0032 -0.0415 -0.1754 -0.0085 0.328 -0.0153 -0.0148 0.2083 -0.0571 0.0098 0.0103 0 0 0 0 0 0 0 0 0 0.959235 0.879691 0.879691 0.879691 0.879691 0.879691 2 3.1762 2 3.1762 2 3.1762 3 3.1762 4 3.1762
C(29) 4.152 0 0.0123 -0.0751 0.013 0.0966 -0.0018 0.0265 -0.2219 -0.0061 0.2845 -0.0235 -0.0169 0.193 -0.0304 0.0004 0.0301 0 0 0 0 0 0 0 0 0 0.959235 0.879691 0.879691 0.879691 0.879691 0.879691 2 3.1762 2 3.1762 2 3.1762 3 3.1762 4 3.1762
C(30) 4.0559 0 0.0081 0.0237 0.0202 0.0858 -0.0266 0 -0.1294 -0.1223 -0.2591 -0.0388 0.1817 -0.0994 -0.1199 -0.0443 0.0364 0 0 0 0 0 0 0 0 0 0.959235 0.879691 0.879691 0.879691 0.879691 0.879691 2 3.1762 2 3.1762 2 3.1762 3 3.1762 4 3.1762
C(31) 4.0626 0 0.0003 0.0748 0.0306 0.1369 -0.0033 -0.0508 -0.1479 -0.0094 0.3033 0.0105 0.0159 0.2204 0.037 0.0018 0.019 0 0 0 0 0 0 0 0 0 0.960133 0.876616 0.876616 0.876616 0.876616 0.876616 2 3.1762 2 3.1762 2 3.1762 3 3.1762 4 3.1762
C(32) 3.9906 0 0.0351 0.0489 0.0231 0.1075 0.0085 0.0115 -0.1851 0.0215 0.2624 0.0068 -0.0391 0.2238 -0.0202 -0.0119 0.0162 0 0 0 0 0 0 0 0 0 0.959235 0.879691 0.879691 0.879691 0.879691 0.879691 2 3.1762 2 3.1762 2 3.1762 3 3.1762 4 3.1762
C(33) 3.8323 0 -0.0101 0.1307 0.0612 0.1168 0.0032 -0.0233 -0.1803 0.0045 0.3207 -0.037 -0.0792 0.1947 -0.0206 0.0248 -0.0171 0 0 0 0 0 0 0 0 0 0.959235 0.879691 0.879691 0.879691 0.879691 0.879691 2 3.1762 2 3.1762 2 3.1762 3 3.1762 4 3.1762
C(34) 4.0858 0 -0.0133 -0.0206 -0.004 0.1755 0.0071 -0.0523 -0.1914 0.0015 0.2705 0.0138 0.0181 0.2462 0.0075 -0.009 0.0083 0 0 0 0 0 0 0 0 0 0.959235 0.879691 0.879691 0.879691 0.879691 0.879691 2 3.1762 2 3.1762 2 3.1762 3 3.1762 4 3.1762
C(35) 4.0953 0 -0.0211 -0.0358 0.0062 0.1248 0.0259 0.0217 -0.2186 -0.0189 0.2665 0.0198 0.0051 0.1821 0.0463 0.0136 0.0358 0 0 0 0 0 0 0 0 0 0.959235 0.879691 0.879691 0.879691 0.879691 0.879691 2 3.1762 2 3.1762 2 3.1762 3 3.1762 4 3.1762
C(36) 4.0907 0 0.0163 0.0486 -0.0236 -0.0802 0.1892 -0.0925 -0.0434 0.0475 0.0771 0.1035 -0.0447 0.1648 -0.12 0.1195 -0.1881 0 0 0 0 0 0 0 0 0 0.959235 0.879691 0.879691 0.879691 0.879691 0.879691 2 3.1762 2 3.1762 2 3.1762 3 3.1762 4 3.1762
C(37) 4.1081 0 -0.0135 0.0136 0.0531 0.1315 0.0117 -0.0519 -0.1407 0.0179 0.305 0.0066 -0.0137 0.2299 -0.0279 0.0254 0.0038 0 0 0 0 0 0 0 0 0 0.960133 0.876616 0.876616 0.876616 0.876616 0.876616 2 3.1762 2 3.1762 2 3.1762 3 3.1762 4 3.1762
C(38) 3.9238 0 -0.0207 0.0051 -0.0283 0.0668 0.0222 0.0161 -0.2029 -0.0038 0.2491 0.013 0.0263 0.2182 0.0075 0.0115 0.0392 0 0 0 0 0 0 0 0 0 0.959235 0.879691 0.879691 0.879691 0.879691 0.879691 2 3.1762 2 3.1762 2 3.1762 3 3.1762 4 3.1762
C(39) 4.1059 0 -0.0058 0.0107 0.0465 0.1429 -0.001 -0.0484 -0.1939 0.0163 0.3495 0.0183 -0.0179 0.1912 -0.0092 -0.0055 0.0004 0 0 0 0 0 0 0 0 0 0.959235 0.879691 0.879691 0.879691 0.879691 0.879691 2 3.1762 2 3.1762 2 3.1762 3 3.1762 4 3.1762
C(40) 4.0818 0 -0.0244 0.0017 -0.0304 0.1617 -0.0066 -0.0579 -0.175 -0.008 0.2438 -0.0107 -0.0135 0.2238 0.0082 0.0109 0.0255 0 0 0 0 0 0 0 0 0 0.959235 0.879691 0.879691 0.879691 0.879691 0.879691 2 3.1762 2 3.1762 2 3.1762 3 3.1762 4 3.1762
C(41) 4.1202 0 -0.0438 0.0339 -0.0047 0.1117 0.0046 0.0245 -0.2232 0.0217 0.2889 -0.0198 -0.0366 0.2498 -0.0101 0.0298 -0.0125 0 0 0 0 0 0 0 0 0 0.959235 0.879691 0.879691 0.879691 0.879691 0.879691 2 3.1762 2 3.1762 2 3.1762 3 3.1762 4 3.1762
C(42) 3.9384 0 -0.0178 0.0244 0.0479 0.1231 0.0386 -0.0439 -0.1848 0.0283 0.2243 -0.0097 -0.1286 0.1444 -0.0132 -0.0241 -0.0361 0 0 0 0 0 0 0 0 0 0.959235 0.879691 0.879691 0.879691 0.879691 0.879691 2 3.1762 2 3.1762 2 3.1762 3 3.1762 4 3.1762
C(43) 4.045 0 -0.0587 0.0379 -0.0507 -0.0461 0.1172 0.1587 0.0549 -0.0453 0.0102 -0.1043 0.0779 -0.18 -0.0327 -0.0905 -0.2027 0 0 0 0 0 0 0 0 0 0.959235 0.879691 0.879691 0.879691 0.879691 0.879691 2 3.1762 2 3.1762 2 3.1762 3 3.1762 4 3.1762
C(44) 3.9343 0 0.0709 0.06 0.0498 0.1523 0.0146 -0.0233 -0.1753 0.0049 0.2925 -0.0145 0.0167 0.2094 -0.0431 0.002 0.0347 0 0 0 0 0 0 0 0 0 0.960133 0.876616 0.876616 0.876616 0.876616 0.876616 2 3.1762 2 3.1762 2 3.1762 3 3.1762 4 3.1762
C(45) 4.0239 0 -0.0146 -0.033 0.0252 0.0946 0.0281 -0.002 -0.1642 -0.0146 0.2988 0.0041 -0.065 0.2038 0.0121 0.0111 0.0001 0 0 0 0 0 0 0 0 0 0.959235 0.879691 0.879691 0.879691 0.879691 0.879691 2 3.1762 2 3.1762 2 3.1762 3 3.1762 4 3.1762
C(46) 4.6792 0 -0.2644 -0.018 -0.0912 0 0.0106 -0.0076 -0.109 0.0245 0.4147 -0.0072 -0.0299 0.0282 0.0207 -0.1088 0.065 0 0 0 0 0 0 0 0 0 0.931691 0.94399 0.94399 0.94399 0.94399 0.94399 2 3.1762 2 3.1762 2 3.1762 3 3.1762 4 3.1762
H(1) 0.9905 0 0 0 0.1881 0.0981 0 0 0 0 0 0 0 0 0 0 0 0 0 0 0 0 0 0 0 0 1.087206 1.2 1.2 1.2 1.2 1.2 0 2 1 2 2 2 3 2 4 2
H(2) 0.9905 0 0 0 0.1881 0.0981 0 0 0 0 0 0 0 0 0 0 0 0 0 0 0 0 0 0 0 0 1.087206 1.2 1.2 1.2 1.2 1.2 0 2 1 2 2 2 3 2 4 2
H(3) 0.9905 0 0 0 0.1881 0.0981 0 0 0 0 0 0 0 0 0 0 0 0 0 0 0 0 0 0 0 0 1.087206 1.2 1.2 1.2 1.2 1.2 0 2 1 2 2 2 3 2 4 2
H(4) 0.9905 0 0 0 0.1881 0.0981 0 0 0 0 0 0 0 0 0 0 0 0 0 0 0 0 0 0 0 0 1.087206 1.2 1.2 1.2 1.2 1.2 0 2 1 2 2 2 3 2 4 2
H(10) 0.9905 0 0 0 0.1881 0.0981 0 0 0 0 0 0 0 0 0 0 0 0 0 0 0 0 0 0 0 0 1.087206 1.2 1.2 1.2 1.2 1.2 0 2 1 2 2 2 3 2 4 2
H(11) 0.9905 0 0 0 0.1881 0.0981 0 0 0 0 0 0 0 0 0 0 0 0 0 0 0 0 0 0 0 0 1.087206 1.2 1.2 1.2 1.2 1.2 0 2 1 2 2 2 3 2 4 2
H(12) 0.9905 0 0 0 0.1881 0.0981 0 0 0 0 0 0 0 0 0 0 0 0 0 0 0 0 0 0 0 0 1.087206 1.2 1.2 1.2 1.2 1.2 0 2 1 2 2 2 3 2 4 2
H(13) 0.9905 0 0 0 0.1881 0.0981 0 0 0 0 0 0 0 0 0 0 0 0 0 0 0 0 0 0 0 0 1.087206 1.2 1.2 1.2 1.2 1.2 0 2 1 2 2 2 3 2 4 2
H(20) 0.9316 0 0 0 0.1466 0.1073 0 0 0 0 0 0 0 0 0 0 0 0 0 0 0 0 0 0 0 0 1.087206 1.2 1.2 1.2 1.2 1.2 0 2 1 2 2 2 3 2 4 2
H(21) 0.9316 0 0 0 0.1466 0.1073 0 0 0 0 0 0 0 0 0 0 0 0 0 0 0 0 0 0 0 0 1.087206 1.2 1.2 1.2 1.2 1.2 0 2 1 2 2 2 3 2 4 2
H(22) 0.9316 0 0 0 0.1466 0.1073 0 0 0 0 0 0 0 0 0 0 0 0 0 0 0 0 0 0 0 0 1.087206 1.2 1.2 1.2 1.2 1.2 0 2 1 2 2 2 3 2 4 2
H(23) 0.9316 0 0 0 0.1466 0.1073 0 0 0 0 0 0 0 0 0 0 0 0 0 0 0 0 0 0 0 0 1.087206 1.2 1.2 1.2 1.2 1.2 0 2 1 2 2 2 3 2 4 2
H(24) 0.9316 0 0 0 0.1466 0.1073 0 0 0 0 0 0 0 0 0 0 0 0 0 0 0 0 0 0 0 0 1.087206 1.2 1.2 1.2 1.2 1.2 0 2 1 2 2 2 3 2 4 2
H(26) 0.9316 0 0 0 0.1466 0.1073 0 0 0 0 0 0 0 0 0 0 0 0 0 0 0 0 0 0 0 0 1.087206 1.2 1.2 1.2 1.2 1.2 0 2 1 2 2 2 3 2 4 2
H(27) 0.9316 0 0 0 0.1466 0.1073 0 0 0 0 0 0 0 0 0 0 0 0 0 0 0 0 0 0 0 0 1.087206 1.2 1.2 1.2 1.2 1.2 0 2 1 2 2 2 3 2 4 2
H(28) 0.9316 0 0 0 0.1466 0.1073 0 0 0 0 0 0 0 0 0 0 0 0 0 0 0 0 0 0 0 0 1.087206 1.2 1.2 1.2 1.2 1.2 0 2 1 2 2 2 3 2 4 2
H(29) 0.9316 0 0 0 0.1466 0.1073 0 0 0 0 0 0 0 0 0 0 0 0 0 0 0 0 0 0 0 0 1.087206 1.2 1.2 1.2 1.2 1.2 0 2 1 2 2 2 3 2 4 2
H(30) 0.9316 0 0 0 0.1466 0.1073 0 0 0 0 0 0 0 0 0 0 0 0 0 0 0 0 0 0 0 0 1.087206 1.2 1.2 1.2 1.2 1.2 0 2 1 2 2 2 3 2 4 2
H(32) 0.9316 0 0 0 0.1466 0.1073 0 0 0 0 0 0 0 0 0 0 0 0 0 0 0 0 0 0 0 0 1.087206 1.2 1.2 1.2 1.2 1.2 0 2 1 2 2 2 3 2 4 2
H(33) 0.9316 0 0 0 0.1466 0.1073 0 0 0 0 0 0 0 0 0 0 0 0 0 0 0 0 0 0 0 0 1.087206 1.2 1.2 1.2 1.2 1.2 0 2 1 2 2 2 3 2 4 2
H(34) 0.9316 0 0 0 0.1466 0.1073 0 0 0 0 0 0 0 0 0 0 0 0 0 0 0 0 0 0 0 0 1.087206 1.2 1.2 1.2 1.2 1.2 0 2 1 2 2 2 3 2 4 2
H(35) 0.9316 0 0 0 0.1466 0.1073 0 0 0 0 0 0 0 0 0 0 0 0 0 0 0 0 0 0 0 0 1.087206 1.2 1.2 1.2 1.2 1.2 0 2 1 2 2 2 3 2 4 2
H(36) 0.9316 0 0 0 0.1466 0.1073 0 0 0 0 0 0 0 0 0 0 0 0 0 0 0 0 0 0 0 0 1.087206 1.2 1.2 1.2 1.2 1.2 0 2 1 2 2 2 3 2 4 2
H(38) 0.9316 0 0 0 0.1466 0.1073 0 0 0 0 0 0 0 0 0 0 0 0 0 0 0 0 0 0 0 0 1.087206 1.2 1.2 1.2 1.2 1.2 0 2 1 2 2 2 3 2 4 2
H(39) 0.9316 0 0 0 0.1466 0.1073 0 0 0 0 0 0 0 0 0 0 0 0 0 0 0 0 0 0 0 0 1.087206 1.2 1.2 1.2 1.2 1.2 0 2 1 2 2 2 3 2 4 2
H(40) 0.9316 0 0 0 0.1466 0.1073 0 0 0 0 0 0 0 0 0 0 0 0 0 0 0 0 0 0 0 0 1.087206 1.2 1.2 1.2 1.2 1.2 0 2 1 2 2 2 3 2 4 2
H(41) 0.9316 0 0 0 0.1466 0.1073 0 0 0 0 0 0 0 0 0 0 0 0 0 0 0 0 0 0 0 0 1.087206 1.2 1.2 1.2 1.2 1.2 0 2 1 2 2 2 3 2 4 2
H(42) 0.9316 0 0 0 0.1466 0.1073 0 0 0 0 0 0 0 0 0 0 0 0 0 0 0 0 0 0 0 0 1.087206 1.2 1.2 1.2 1.2 1.2 0 2 1 2 2 2 3 2 4 2
H(43) 0.97 0 0 0 0.161 0.0406 0 0 0 0 0 0 0 0 0 0 0 0 0 0 0 0 0 0 0 0 1.087206 1.2 1.2 1.2 1.2 1.2 0 2 1 2 2 2 3 2 4 2
H(45) 0.97 0 0 0 0.161 0.0406 0 0 0 0 0 0 0 0 0 0 0 0 0 0 0 0 0 0 0 0 1.087206 1.2 1.2 1.2 1.2 1.2 0 2 1 2 2 2 3 2 4 2
H(46A) 0.6723 0 0 0 0.102 -0.0191 0 0 0 0 0 0 0 0 0 0 0 0 0 0 0 0 0 0 0 0 1.087206 1.2 1.2 1.2 1.2 1.2 0 2 1 2 2 2 3 2 4 2
H(46B) 0.6723 0 0 0 0.102 -0.0191 0 0 0 0 0 0 0 0 0 0 0 0 0 0 0 0 0 0 0 0 1.087206 1.2 1.2 1.2 1.2 1.2 0 2 1 2 2 2 3 2 4 2
H(46C) 0.6723 0 0 0 0.102 -0.0191 0 0 0 0 0 0 0 0 0 0 0 0 0 0 0 0 0 0 0 0 1.087206 1.2 1.2 1.2 1.2 1.2 0 2 1 2 2 2 3 2 4 2

loop_
_atom_site_aniso_label
_atom_site_aniso_U_11
_atom_site_aniso_U_22
_atom_site_aniso_U_33
_atom_site_aniso_U_23
_atom_site_aniso_U_13
_atom_site_aniso_U_12
O(1) 0.010282 0.01381 0.010386 0.001904 0.002205 0.001483
O(2) 0.010962 0.013389 0.009197 0.001786 0.002114 0.000866
C(1) 0.012016 0.011634 0.0139 -0.00129 0.002103 -0.002598
C(2) 0.014839 0.012673 0.015278 -0.002646 0.000993 -0.003587
C(3) 0.018004 0.013175 0.013291 -0.003569 0.002156 -0.003529
C(4) 0.01623 0.012084 0.011802 -0.00252 0.00382 -0.002161
C(5) 0.011541 0.009975 0.009651 -0.000831 0.002138 -0.001041
C(6) 0.01021 0.010052 0.009702 -0.000099 0.002466 -0.000174
C(7) 0.00988 0.009309 0.009839 -0.000043 0.002678 -0.000902
C(8) 0.010576 0.010335 0.010705 0.000091 0.003131 -0.001516
C(9) 0.013037 0.009832 0.012606 -0.000332 0.003951 -0.00222
C(10) 0.018326 0.011355 0.019061 -0.000759 0.00747 -0.004343
C(11) 0.023973 0.010763 0.02302 -0.001672 0.009271 -0.00499
C(12) 0.023691 0.010057 0.021468 -0.002384 0.008149 -0.002674
C(13) 0.018264 0.010004 0.016385 -0.002036 0.005987 -0.001229
C(14) 0.012915 0.009412 0.011976 -0.000884 0.003599 -0.001437
C(15) 0.011 0.009529 0.010519 -0.000591 0.003218 -0.000553
C(16) 0.00988 0.009206 0.009733 -0.000237 0.002713 -0.00092
C(17) 0.009894 0.009702 0.009251 0.000191 0.002202 -0.000933
C(18) 0.01052 0.009928 0.009881 -0.000346 0.001613 -0.001272
C(19) 0.012358 0.011462 0.012664 -0.000369 0.004737 0.000109
C(20) 0.016964 0.016428 0.01258 -0.001676 0.005807 -0.002389
C(21) 0.023734 0.019956 0.019245 -0.004654 0.012856 -0.004269
C(22) 0.02271 0.01801 0.031467 -0.00303 0.01756 -0.000058
C(23) 0.016975 0.017955 0.031936 0.003628 0.012319 0.004804
C(24) 0.013593 0.01592 0.020474 0.003726 0.006561 0.003561
C(25) 0.009896 0.0122 0.011061 0.001401 0.002713 -0.001059
C(26) 0.012224 0.015844 0.012276 0.003373 0.003405 0.001028
C(27) 0.017272 0.01727 0.015189 0.004578 0.007592 0.001677
C(28) 0.01493 0.017432 0.021781 0.003168 0.009745 0.000434
C(29) 0.010032 0.019189 0.020731 0.001448 0.003943 -0.000257
C(30) 0.010595 0.016443 0.013532 0.001519 0.001394 -0.000687
C(31) 0.010485 0.010997 0.0115 -0.000824 0.00287 0.000202
C(32) 0.012628 0.015131 0.011727 -0.001962 0.003529 -0.000543
C(33) 0.016832 0.018169 0.015656 -0.00437 0.00759 -0.002021
C(34) 0.015345 0.017079 0.024621 -0.00416 0.009839 0.000295
C(35) 0.012323 0.016575 0.02493 0.000212 0.004482 0.003267
C(36) 0.012125 0.01528 0.015717 0.001057 0.002009 0.002142
C(37) 0.011672 0.011147 0.0107 0.000209 0.003606 -0.001152
C(38) 0.016127 0.014695 0.011057 0.001125 0.00445 -0.000227
C(39) 0.023057 0.019691 0.014277 0.001676 0.009479 -0.000548
C(40) 0.020874 0.023535 0.01987 -0.000722 0.012318 -0.002463
C(41) 0.01348 0.020931 0.020114 -0.002921 0.007686 -0.001763
C(42) 0.01152 0.014795 0.014521 -0.000818 0.004017 -0.000799
C(43) 0.024055 0.012868 0.015908 -0.000034 0.003335 -0.000697
C(44) 0.025443 0.012916 0.014338 0.000346 0.001778 0.001457
C(45) 0.024997 0.014265 0.015422 -0.000708 0.000579 -0.000922
C(46) 0.06474 0.01902 0.015806 0.003331 -0.001305 -0.004286
H(1) 0.024286 0.032755 0.028354 -0.004043 0.011807 -0.006747
H(2) 0.026364 0.030367 0.032203 -0.007383 0.003672 -0.012284
H(3) 0.037022 0.02956 0.02345 -0.011533 0.005921 -0.006453
H(4) 0.028116 0.032011 0.026118 -0.006279 0.012792 -0.002079
H(10) 0.027554 0.026856 0.034395 0.000479 0.015603 -0.002834
H(11) 0.034956 0.018776 0.039964 0.002218 0.012219 -0.007158
H(12) 0.036974 0.017106 0.039505 -0.00446 0.012104 0.001726
H(13) 0.028413 0.025837 0.034407 -0.002688 0.015632 0.000596
H(20) 0.025744 0.033414 0.02328 0.00394 0.004889 0.006562
H(21) 0.037727 0.040283 0.022066 0.003432 0.014178 0.004319
H(22) 0.030814 0.042456 0.03691 0.000132 0.020292 0.008788
H(23) 0.023941 0.037927 0.034578 0.004415 0.006769 0.010412
H(24) 0.028012 0.034115 0.020732 0.00436 0.006454 0.004878
H(26) 0.022252 0.035515 0.02608 0.005521 0.004271 0.002285
H(27) 0.036298 0.040128 0.023788 0.009185 0.011165 0.000236
H(28) 0.029681 0.045502 0.036777 0.005531 0.020652 -0.001244
H(29) 0.018857 0.042332 0.037735 0.005081 0.007654 0.00182
H(30) 0.024704 0.03601 0.022477 0.005594 0.004774 0.00052
H(32) 0.02392 0.033835 0.024019 0.000351 0.003858 0.005331
H(33) 0.037276 0.039985 0.022263 -0.00159 0.012217 0.003609
H(34) 0.030267 0.042606 0.03818 -0.003686 0.019494 0.007368
H(35) 0.02176 0.039561 0.037227 0.00115 0.005673 0.008773
H(36) 0.026769 0.035541 0.021737 0.000953 0.004901 0.004008
H(38) 0.021142 0.034756 0.024443 0.002912 0.00413 0.001128
H(39) 0.035493 0.038828 0.020625 0.005433 0.009492 -0.00055
H(40) 0.030563 0.043421 0.033982 0.003221 0.020267 -0.002916
H(41) 0.018848 0.041291 0.036787 0.002767 0.008274 0.000886
H(42) 0.024324 0.035119 0.022662 0.005224 0.004237 0.000657
H(43) 0.033156 0.024943 0.030429 0.003542 -0.000341 -0.001828
H(45) 0.035122 0.025398 0.025693 -0.000582 0.000212 -0.000724
H(46A) 0.046179 0.022365 0.032759 0.002124 0.002035 -0.006953
H(46B) 0.028347 0.040065 0.029484 0.003231 -0.003393 -0.009313
H(46C) 0.03829 0.038864 0.033281 0.002135 0.01214 0.015408

loop_
_atom_site_label
_atom_site_fract_x
_atom_site_fract_y
_atom_site_fract_z
_atom_site_U_iso_or_equiv
_atom_site_occupancy
_atom_site_symmetry_multiplicity
O(1) 0.244342 0.110865 0.10246 0.011 1 4
O(2) 0.149298 0.11651 0.161637 0.011 1 4
C(1) -0.105507 0.070602 -0.02286 0.013 1 4
C(2) -0.122633 0.034817 -0.111059 0.015 1 4
C(3) -0.032627 0.032849 -0.168417 0.015 1 4
C(4) 0.075985 0.065795 -0.136926 0.013 1 4
C(5) 0.091484 0.103298 -0.050789 0.01 1 4
C(6) 0.207324 0.137782 -0.000186 0.01 1 4
C(7) 0.175992 0.205281 0.018914 0.01 1 4
C(8) 0.233054 0.258021 -0.006092 0.01 1 4
C(9) 0.195444 0.317216 0.025055 0.012 1 4
C(10) 0.253837 0.372552 0.003915 0.016 1 4
C(11) 0.220074 0.429129 0.035505 0.019 1 4
C(12) 0.125637 0.432954 0.090119 0.018 1 4
C(13) 0.067246 0.380286 0.111618 0.015 1 4
C(14) 0.10013 0.321163 0.079769 0.011 1 4
C(15) 0.040722 0.265981 0.104211 0.01 1 4
C(16) 0.079167 0.209338 0.075087 0.01 1 4
C(17) 0.037225 0.145027 0.10222 0.01 1 4
C(18) -0.000015 0.10628 0.005816 0.01 1 4
C(19) 0.315341 0.123123 -0.048335 0.012 1 4
C(20) 0.307907 0.134777 -0.152137 0.015 1 4
C(21) 0.404075 0.119154 -0.198271 0.02 1 4
C(22) 0.509262 0.091284 -0.140989 0.022 1 4
C(23) 0.517182 0.079328 -0.03805 0.021 1 4
C(24) 0.420795 0.09498 0.008272 0.016 1 4
C(25) 0.332035 0.259853 -0.065155 0.011 1 4
C(26) 0.303831 0.279884 -0.16663 0.013 1 4
C(27) 0.394429 0.284729 -0.22299 0.016 1 4
C(28) 0.515089 0.27013 -0.177712 0.017 1 4
C(29) 0.544528 0.251451 -0.075969 0.017 1 4
C(30) 0.453851 0.247065 -0.019415 0.014 1 4
C(31) -0.060874 0.277133 0.158515 0.011 1 4
C(32) -0.042845 0.27383 0.264689 0.013 1 4
C(33) -0.13565 0.290985 0.313762 0.016 1 4
C(34) -0.246981 0.312679 0.257283 0.018 1 4
C(35) -0.26588 0.316054 0.151286 0.018 1 4
C(36) -0.173045 0.298899 0.102318 0.015 1 4
C(37) -0.051993 0.14014 0.172752 0.011 1 4
C(38) -0.013373 0.120574 0.273774 0.014 1 4
C(39) -0.097514 0.113612 0.33635 0.018 1 4
C(40) -0.221162 0.125619 0.298533 0.02 1 4
C(41) -0.260314 0.145452 0.197835 0.018 1 4
C(42) -0.176345 0.152812 0.135815 0.013 1 4
C(43) 0.542072 0.057954 0.48075 0.018 1 4
C(44) 0.474051 0.024238 0.399553 0.018 1 4
C(45) 0.431971 -0.034045 0.420475 0.019 1 4
C(46) 0.447679 0.049589 0.293125 0.035 1 4
H(1) -0.173956 0.069231 0.023313 0.028 1 4
H(2) -0.203948 0.006754 -0.134294 0.03 1 4
H(3) -0.045404 0.00321 -0.234864 0.03 1 4
H(4) 0.147679 0.060053 -0.179143 0.028 1 4
H(10) 0.326177 0.369161 -0.038135 0.028 1 4
H(11) 0.26515 0.470582 0.017397 0.031 1 4
H(12) 0.097978 0.47733 0.114658 0.031 1 4
H(13) -0.005386 0.383 0.153459 0.028 1 4
H(20) 0.22768 0.156926 -0.197564 0.028 1 4
H(21) 0.397072 0.129406 -0.27835 0.032 1 4
H(22) 0.582493 0.078273 -0.178141 0.035 1 4
H(23) 0.597994 0.057789 0.007596 0.032 1 4
H(24) 0.431572 0.083564 0.088319 0.027 1 4
H(26) 0.210389 0.291829 -0.202129 0.028 1 4
H(27) 0.368468 0.30181 -0.3005 0.033 1 4
H(28) 0.584929 0.272838 -0.222409 0.035 1 4
H(29) 0.637977 0.240402 -0.039111 0.033 1 4
H(30) 0.478888 0.233082 0.059845 0.028 1 4
H(32) 0.044031 0.256739 0.307566 0.027 1 4
H(33) -0.118571 0.286517 0.396026 0.032 1 4
H(34) -0.317466 0.325065 0.297859 0.035 1 4
H(35) -0.352679 0.332297 0.106951 0.033 1 4
H(36) -0.187945 0.302056 0.019987 0.028 1 4
H(38) 0.08268 0.111951 0.305221 0.027 1 4
H(39) -0.064268 0.099097 0.414648 0.031 1 4
H(40) -0.28679 0.11919 0.346463 0.034 1 4
H(41) -0.355602 0.155755 0.166043 0.032 1 4
H(42) -0.209457 0.169792 0.058916 0.027 1 4
H(43) 0.572145 0.104027 0.466748 0.031 1 4
H(45) 0.379771 -0.062707 0.360506 0.03 1 4
H(46A) 0.397199 0.091445 0.291079 0.035 1 4
H(46B) 0.394494 0.017222 0.242721 0.034 1 4
H(46C) 0.530514 0.058289 0.269832 0.036 1 4

loop_
_geom_angle_atom_site_label_1
_geom_angle_atom_site_label_2
_geom_angle_atom_site_label_3
_geom_angle
_geom_angle_site_symmetry_1
_geom_angle_site_symmetry_2
_geom_angle_site_symmetry_3
_geom_angle_publ_flag
O(2) O(1) C(6) 112.53534186061 1_555 1_555 1_555 yes
O(1) O(2) C(17) 112.06514924751 1_555 1_555 1_555 yes
C(2) C(1) C(18) 119.8509691352 1_555 1_555 1_555 yes
C(2) C(1) H(1) 118.98066447475 1_555 1_555 1_555 yes
C(18) C(1) H(1) 121.15131009292 1_555 1_555 1_555 yes
C(1) C(2) C(3) 120.12419152303 1_555 1_555 1_555 yes
C(1) C(2) H(2) 120.77413689038 1_555 1_555 1_555 yes
C(3) C(2) H(2) 119.05312314389 1_555 1_555 1_555 yes
C(2) C(3) C(4) 120.18878326342 1_555 1_555 1_555 yes
C(2) C(3) H(3) 119.28098731363 1_555 1_555 1_555 yes
C(4) C(3) H(3) 120.41336309422 1_555 1_555 1_555 yes
C(3) C(4) C(5) 119.74046788055 1_555 1_555 1_555 yes
C(3) C(4) H(4) 118.49212948309 1_555 1_555 1_555 yes
C(5) C(4) H(4) 121.72990126248 1_555 1_555 1_555 yes
C(4) C(5) C(6) 126.79810644056 1_555 1_555 1_555 yes
C(4) C(5) C(18) 120.06371290101 1_555 1_555 1_555 yes
C(6) C(5) C(18) 112.71966957436 1_555 1_555 1_555 yes
O(1) C(6) C(5) 105.34366831209 1_555 1_555 1_555 yes
O(1) C(6) C(7) 104.47740326546 1_555 1_555 1_555 yes
O(1) C(6) C(19) 102.96994713327 1_555 1_555 1_555 yes
C(5) C(6) C(7) 109.78619494874 1_555 1_555 1_555 yes
C(5) C(6) C(19) 112.66798710031 1_555 1_555 1_555 yes
C(7) C(6) C(19) 119.96135838679 1_555 1_555 1_555 yes
C(6) C(7) C(8) 127.70212202845 1_555 1_555 1_555 yes
C(6) C(7) C(16) 111.50552934736 1_555 1_555 1_555 yes
C(8) C(7) C(16) 120.68640763111 1_555 1_555 1_555 yes
C(7) C(8) C(9) 119.1541517513 1_555 1_555 1_555 yes
C(7) C(8) C(25) 125.63530056086 1_555 1_555 1_555 yes
C(9) C(8) C(25) 115.20636707076 1_555 1_555 1_555 yes
C(8) C(9) C(10) 121.23484244792 1_555 1_555 1_555 yes
C(8) C(9) C(14) 120.11344027972 1_555 1_555 1_555 yes
C(10) C(9) C(14) 118.63924699008 1_555 1_555 1_555 yes
C(9) C(10) C(11) 121.47028069517 1_555 1_555 1_555 yes
C(9) C(10) H(10) 118.17700831678 1_555 1_555 1_555 yes
C(11) C(10) H(10) 120.35267051253 1_555 1_555 1_555 yes
C(10) C(11) C(12) 119.8224810822 1_555 1_555 1_555 yes
C(10) C(11) H(11) 119.92453550897 1_555 1_555 1_555 yes
C(12) C(11) H(11) 120.24685377172 1_555 1_555 1_555 yes
C(11) C(12) C(13) 120.10248820463 1_555 1_555 1_555 yes
C(11) C(12) H(12) 120.27875592996 1_555 1_555 1_555 yes
C(13) C(12) H(12) 119.61546867994 1_555 1_555 1_555 yes
C(12) C(13) C(14) 121.29376492668 1_555 1_555 1_555 yes
C(12) C(13) H(13) 120.3659397372 1_555 1_555 1_555 yes
C(14) C(13) H(13) 118.34028577665 1_555 1_555 1_555 yes
C(9) C(14) C(13) 118.67122584916 1_555 1_555 1_555 yes
C(9) C(14) C(15) 120.09746177226 1_555 1_555 1_555 yes
C(13) C(14) C(15) 121.21413157538 1_555 1_555 1_555 yes
C(14) C(15) C(16) 119.10503388248 1_555 1_555 1_555 yes
C(14) C(15) C(31) 114.35653928435 1_555 1_555 1_555 yes
C(16) C(15) C(31) 126.5272643106 1_555 1_555 1_555 yes
C(7) C(16) C(15) 120.83053953947 1_555 1_555 1_555 yes
C(7) C(16) C(17) 111.56573532795 1_555 1_555 1_555 yes
C(15) C(16) C(17) 127.4392086983 1_555 1_555 1_555 yes
O(2) C(17) C(16) 103.97426622576 1_555 1_555 1_555 yes
O(2) C(17) C(18) 105.95645329738 1_555 1_555 1_555 yes
O(2) C(17) C(37) 103.33323942969 1_555 1_555 1_555 yes
C(16) C(17) C(18) 109.91601982628 1_555 1_555 1_555 yes
C(16) C(17) C(37) 118.98447477536 1_555 1_555 1_555 yes
C(18) C(17) C(37) 113.17282512295 1_555 1_555 1_555 yes
C(1) C(18) C(5) 119.88641486459 1_555 1_555 1_555 yes
C(1) C(18) C(17) 126.99167392361 1_555 1_555 1_555 yes
C(5) C(18) C(17) 112.75843076334 1_555 1_555 1_555 yes
C(6) C(19) C(20) 120.07499384209 1_555 1_555 1_555 yes
C(6) C(19) C(24) 120.99554092345 1_555 1_555 1_555 yes
C(20) C(19) C(24) 118.84537070137 1_555 1_555 1_555 yes
C(19) C(20) C(21) 120.7145452425 1_555 1_555 1_555 yes
C(19) C(20) H(20) 120.35896980457 1_555 1_555 1_555 yes
C(21) C(20) H(20) 118.91684771919 1_555 1_555 1_555 yes
C(20) C(21) C(22) 120.01904374934 1_555 1_555 1_555 yes
C(20) C(21) H(21) 119.45599292218 1_555 1_555 1_555 yes
C(22) C(21) H(21) 120.5186764719 1_555 1_555 1_555 yes
C(21) C(22) C(23) 119.63787975655 1_555 1_555 1_555 yes
C(21) C(22) H(22) 119.35065313949 1_555 1_555 1_555 yes
C(23) C(22) H(22) 120.9929396159 1_555 1_555 1_555 yes
C(22) C(23) C(24) 120.38075245331 1_555 1_555 1_555 yes
C(22) C(23) H(23) 120.69977788631 1_555 1_555 1_555 yes
C(24) C(23) H(23) 118.91946521345 1_555 1_555 1_555 yes
C(19) C(24) C(23) 120.4002600441 1_555 1_555 1_555 yes
C(19) C(24) H(24) 122.67787725435 1_555 1_555 1_555 yes
C(23) C(24) H(24) 116.912970449 1_555 1_555 1_555 yes
C(8) C(25) C(26) 119.07068247652 1_555 1_555 1_555 yes
C(8) C(25) C(30) 121.71606203312 1_555 1_555 1_555 yes
C(26) C(25) C(30) 118.99345807596 1_555 1_555 1_555 yes
C(25) C(26) C(27) 120.86391130334 1_555 1_555 1_555 yes
C(25) C(26) H(26) 119.84130012107 1_555 1_555 1_555 yes
C(27) C(26) H(26) 119.29479273379 1_555 1_555 1_555 yes
C(26) C(27) C(28) 119.7441267988 1_555 1_555 1_555 yes
C(26) C(27) H(27) 118.05179613414 1_555 1_555 1_555 yes
C(28) C(27) H(27) 122.15178541005 1_555 1_555 1_555 yes
C(27) C(28) C(29) 119.80405170615 1_555 1_555 1_555 yes
C(27) C(28) H(28) 119.50590674128 1_555 1_555 1_555 yes
C(29) C(28) H(28) 120.68478838892 1_555 1_555 1_555 yes
C(28) C(29) C(30) 120.37925584802 1_555 1_555 1_555 yes
C(28) C(29) H(29) 120.93503322265 1_555 1_555 1_555 yes
C(30) C(29) H(29) 118.68420554814 1_555 1_555 1_555 yes
C(25) C(30) C(29) 120.15024999562 1_555 1_555 1_555 yes
C(25) C(30) H(30) 120.64633935533 1_555 1_555 1_555 yes
C(29) C(30) H(30) 119.1985262164 1_555 1_555 1_555 yes
C(15) C(31) C(32) 121.96889999543 1_555 1_555 1_555 yes
C(15) C(31) C(36) 118.63361260417 1_555 1_555 1_555 yes
C(32) C(31) C(36) 118.91943663201 1_555 1_555 1_555 yes
C(31) C(32) C(33) 120.54633157863 1_555 1_555 1_555 yes
C(31) C(32) H(32) 118.45419034801 1_555 1_555 1_555 yes
C(33) C(32) H(32) 120.98661711826 1_555 1_555 1_555 yes
C(32) C(33) C(34) 120.17196230852 1_555 1_555 1_555 yes
C(32) C(33) H(33) 118.06279227486 1_555 1_555 1_555 yes
C(34) C(33) H(33) 121.7631248372 1_555 1_555 1_555 yes
C(33) C(34) C(35) 119.68306054307 1_555 1_555 1_555 yes
C(33) C(34) H(34) 118.17833566463 1_555 1_555 1_555 yes
C(35) C(34) H(34) 122.10917824493 1_555 1_555 1_555 yes
C(34) C(35) C(36) 120.08364656479 1_555 1_555 1_555 yes
C(34) C(35) H(35) 119.98200598026 1_555 1_555 1_555 yes
C(36) C(35) H(35) 119.93333859646 1_555 1_555 1_555 yes
C(31) C(36) C(35) 120.57699072081 1_555 1_555 1_555 yes
C(31) C(36) H(36) 119.66977917684 1_555 1_555 1_555 yes
C(35) C(36) H(36) 119.75133022534 1_555 1_555 1_555 yes
C(17) C(37) C(38) 121.15181023459 1_555 1_555 1_555 yes
C(17) C(37) C(42) 120.07901103295 1_555 1_555 1_555 yes
C(38) C(37) C(42) 118.71439988991 1_555 1_555 1_555 yes
C(37) C(38) C(39) 120.48302156951 1_555 1_555 1_555 yes
C(37) C(38) H(38) 120.35075342302 1_555 1_555 1_555 yes
C(39) C(38) H(38) 119.1402611402 1_555 1_555 1_555 yes
C(38) C(39) C(40) 120.35609870014 1_555 1_555 1_555 yes
C(38) C(39) H(39) 118.57616678628 1_555 1_555 1_555 yes
C(40) C(39) H(39) 121.06593516962 1_555 1_555 1_555 yes
C(39) C(40) C(41) 119.47030409616 1_555 1_555 1_555 yes
C(39) C(40) H(40) 120.40870996689 1_555 1_555 1_555 yes
C(41) C(40) H(40) 120.11778153695 1_555 1_555 1_555 yes
C(40) C(41) C(42) 120.13188091807 1_555 1_555 1_555 yes
C(40) C(41) H(41) 121.55034371968 1_555 1_555 1_555 yes
C(42) C(41) H(41) 118.31658456693 1_555 1_555 1_555 yes
C(37) C(42) C(41) 120.83741990906 1_555 1_555 1_555 yes
C(37) C(42) H(42) 121.0078010971 1_555 1_555 1_555 yes
C(41) C(42) H(42) 118.13402041942 1_555 1_555 1_555 yes
C(44) C(43) H(43) 119.06168224294 1_555 1_555 1_555 yes
C(45) C(43) H(43) 119.89130231257 1_555 1_555 1_555 yes
C(43) C(44) C(45) 117.90302468659 1_555 1_555 1_555 yes
C(43) C(44) C(46) 120.99296237801 1_555 1_555 1_555 yes
C(45) C(44) C(46) 121.10279812738 1_555 1_555 1_555 yes
C(43) C(45) H(45) 117.51926189303 1_555 1_555 1_555 yes
C(44) C(45) H(45) 121.38379622693 1_555 1_555 1_555 yes
C(44) C(46) H(46A) 109.38823045755 1_555 1_555 1_555 yes
C(44) C(46) H(46B) 109.44109078628 1_555 1_555 1_555 yes
C(44) C(46) H(46C) 109.92379906365 1_555 1_555 1_555 yes
H(46A) C(46) H(46B) 108.91208746472 1_555 1_555 1_555 yes
H(46A) C(46) H(46C) 109.48912884739 1_555 1_555 1_555 yes
H(46B) C(46) H(46C) 109.66792580571 1_555 1_555 1_555 yes
C(46) H(46A) H(46B) 35.498814666033 1_555 1_555 1_555 yes
C(46) H(46A) H(46C) 35.065380686198 1_555 1_555 1_555 yes
H(46B) H(46A) H(46C) 59.999577078541 1_555 1_555 1_555 yes
C(46) H(46B) H(46A) 35.589099970347 1_555 1_555 1_555 yes
C(46) H(46B) H(46C) 35.021125619627 1_555 1_555 1_555 yes
H(46A) H(46B) H(46C) 60.000425674281 1_555 1_555 1_555 yes
C(46) H(46C) H(46A) 35.44549256752 1_555 1_555 1_555 yes
C(46) H(46C) H(46B) 35.310950675768 1_555 1_555 1_555 yes
H(46A) H(46C) H(46B) 59.999999348283 1_555 1_555 1_555 yes

loop_
_geom_bond_atom_site_label_1
_geom_bond_atom_site_label_2
_geom_bond_distance
_geom_bond_site_symmetry_1
_geom_bond_site_symmetry_2
_geom_bond_publ_flag
O(1) O(2) 1.4611968097247 1_555 1_555 yes
O(1) C(6) 1.4707648447735 1_555 1_555 yes
O(2) C(17) 1.469972000072 1_555 1_555 yes
C(1) C(2) 1.393079404104 1_555 1_555 yes
C(1) C(18) 1.3941847479574 1_555 1_555 yes
C(1) H(1) 1.0829958916863 1_555 1_555 yes
C(2) C(3) 1.3919833565189 1_555 1_555 yes
C(2) H(2) 1.0830008437076 1_555 1_555 yes
C(3) C(4) 1.3943835500531 1_555 1_555 yes
C(3) H(3) 1.0829925206234 1_555 1_555 yes
C(4) C(5) 1.3927659362787 1_555 1_555 yes
C(4) H(4) 1.0830014139545 1_555 1_555 yes
C(5) C(6) 1.5236620310112 1_555 1_555 yes
C(5) C(18) 1.3998226145565 1_555 1_555 yes
C(6) C(7) 1.5387561351918 1_555 1_555 yes
C(6) C(19) 1.5200335393945 1_555 1_555 yes
C(7) C(8) 1.3850018524281 1_555 1_555 yes
C(7) C(16) 1.4478866071105 1_555 1_555 yes
C(8) C(9) 1.4398319014549 1_555 1_555 yes
C(8) C(25) 1.4929885258665 1_555 1_555 yes
C(9) C(10) 1.4229771929827 1_555 1_555 yes
C(9) C(14) 1.4199294503672 1_555 1_555 yes
C(10) C(11) 1.3764537257996 1_555 1_555 yes
C(10) H(10) 1.0829962068124 1_555 1_555 yes
C(11) C(12) 1.4104237574077 1_555 1_555 yes
C(11) H(11) 1.0830012583914 1_555 1_555 yes
C(12) C(13) 1.3760519627287 1_555 1_555 yes
C(12) H(12) 1.0829933506016 1_555 1_555 yes
C(13) C(14) 1.4238840453489 1_555 1_555 yes
C(13) H(13) 1.0830017658306 1_555 1_555 yes
C(14) C(15) 1.4397370083266 1_555 1_555 yes
C(15) C(16) 1.3845184239656 1_555 1_555 yes
C(15) C(31) 1.4944364404359 1_555 1_555 yes
C(16) C(17) 1.5391289227671 1_555 1_555 yes
C(17) C(18) 1.5232297402913 1_555 1_555 yes
C(17) C(37) 1.5181720904688 1_555 1_555 yes
C(19) C(20) 1.3996913308918 1_555 1_555 yes
C(19) C(24) 1.3987097841227 1_555 1_555 yes
C(20) C(21) 1.3922975153324 1_555 1_555 yes
C(20) H(20) 1.0829943642144 1_555 1_555 yes
C(21) C(22) 1.3972876125432 1_555 1_555 yes
C(21) H(21) 1.0830020829552 1_555 1_555 yes
C(22) C(23) 1.3887167911776 1_555 1_555 yes
C(22) H(22) 1.0829963496684 1_555 1_555 yes
C(23) C(24) 1.3961117133576 1_555 1_555 yes
C(23) H(23) 1.0829971150048 1_555 1_555 yes
C(24) H(24) 1.0829860702436 1_555 1_555 yes
C(25) C(26) 1.3987431287672 1_555 1_555 yes
C(25) C(30) 1.3969697604896 1_555 1_555 yes
C(26) C(27) 1.3914621862419 1_555 1_555 yes
C(26) H(26) 1.0829984427711 1_555 1_555 yes
C(27) C(28) 1.3925448850693 1_555 1_555 yes
C(27) H(27) 1.0829940991897 1_555 1_555 yes
C(28) C(29) 1.3935724994749 1_555 1_555 yes
C(28) H(28) 1.0829976533777 1_555 1_555 yes
C(29) C(30) 1.3933125968547 1_555 1_555 yes
C(29) H(29) 1.083002212872 1_555 1_555 yes
C(30) H(30) 1.082997980035 1_555 1_555 yes
C(31) C(32) 1.3966001454871 1_555 1_555 yes
C(31) C(36) 1.399956104399 1_555 1_555 yes
C(32) C(33) 1.3930121949013 1_555 1_555 yes
C(32) H(32) 1.0830003073723 1_555 1_555 yes
C(33) C(34) 1.3934337205658 1_555 1_555 yes
C(33) H(33) 1.0830023143423 1_555 1_555 yes
C(34) C(35) 1.3936544787112 1_555 1_555 yes
C(34) H(34) 1.0829912614159 1_555 1_555 yes
C(35) C(36) 1.3924070269393 1_555 1_555 yes
C(35) H(35) 1.0830050530718 1_555 1_555 yes
C(36) H(36) 1.0830031685212 1_555 1_555 yes
C(37) C(38) 1.3970400845411 1_555 1_555 yes
C(37) C(42) 1.4000219689687 1_555 1_555 yes
C(38) C(39) 1.3964186520901 1_555 1_555 yes
C(38) H(38) 1.0829936655601 1_555 1_555 yes
C(39) C(40) 1.3917750295048 1_555 1_555 yes
C(39) H(39) 1.0830097151055 1_555 1_555 yes
C(40) C(41) 1.3955110223607 1_555 1_555 yes
C(40) H(40) 1.083004639259 1_555 1_555 yes
C(41) C(42) 1.3902894242925 1_555 1_555 yes
C(41) H(41) 1.0829915440255 1_555 1_555 yes
C(42) H(42) 1.08299315764 1_555 1_555 yes
C(43) C(44) 1.3944174427522 1_555 1_555 yes
C(43) C(45) 1.3939910419346 1_555 3_656 yes
C(43) H(43) 1.0829922309422 1_555 1_555 yes
C(44) C(45) 1.3974610360647 1_555 1_555 yes
C(44) C(46) 1.4987262481807 1_555 1_555 yes
C(45) H(45) 1.0829903128692 1_555 1_555 yes
C(46) H(46A) 1.0658627641076 1_555 1_555 yes
C(46) H(46B) 1.063514512931 1_555 1_555 yes
C(46) H(46C) 1.0559060180378 1_555 1_555 yes
H(46A) H(46B) 1.7326104522311 1_555 1_555 yes
H(46A) H(46C) 1.73261789538 1_555 1_555 yes
H(46B) H(46C) 1.7326030798051 1_555 1_555 yes

loop_
_geom_torsion_atom_site_label_1
_geom_torsion_atom_site_label_2
_geom_torsion_atom_site_label_3
_geom_torsion_atom_site_label_4
_geom_torsion
_geom_torsion_site_symmetry_1
_geom_torsion_site_symmetry_2
_geom_torsion_site_symmetry_3
_geom_torsion_site_symmetry_4
_geom_torsion_publ_flag
O(2) O(1) C(6) C(5) -58.432973470205 1_555 1_555 1_555 1_555 yes
O(2) O(1) C(6) C(7) 57.249351747372 1_555 1_555 1_555 1_555 yes
C(6) O(1) O(2) C(17) 2.8521619656302 1_555 1_555 1_555 1_555 yes
O(2) O(1) C(6) C(19) -176.6812727706 1_555 1_555 1_555 1_555 yes
O(1) O(2) C(17) C(16) -60.922304701517 1_555 1_555 1_555 1_555 yes
O(1) O(2) C(17) C(18) 54.942592924654 1_555 1_555 1_555 1_555 yes
O(1) O(2) C(17) C(37) 174.17654937934 1_555 1_555 1_555 1_555 yes
C(18) C(1) C(2) C(3) 2.3988224379733 1_555 1_555 1_555 1_555 yes
C(2) C(1) C(18) C(5) -3.6707158388985 1_555 1_555 1_555 1_555 yes
C(2) C(1) C(18) C(17) -176.22301130315 1_555 1_555 1_555 1_555 yes
C(18) C(1) C(2) H(2) 179.84066360635 1_555 1_555 1_555 1_555 yes
H(1) C(1) C(2) C(3) -176.11623139742 1_555 1_555 1_555 1_555 yes
H(1) C(1) C(2) H(2) 1.325609770951 1_555 1_555 1_555 1_555 yes
H(1) C(1) C(18) C(5) 174.81139880669 1_555 1_555 1_555 1_555 yes
H(1) C(1) C(18) C(17) 2.2591033424388 1_555 1_555 1_555 1_555 yes
C(1) C(2) C(3) C(4) 1.1402044270863 1_555 1_555 1_555 1_555 yes
C(1) C(2) C(3) H(3) 177.22666672969 1_555 1_555 1_555 1_555 yes
H(2) C(2) C(3) C(4) -176.34549918608 1_555 1_555 1_555 1_555 yes
H(2) C(2) C(3) H(3) -0.25903688347284 1_555 1_555 1_555 1_555 yes
C(2) C(3) C(4) C(5) -3.3892079821333 1_555 1_555 1_555 1_555 yes
C(2) C(3) C(4) H(4) 174.42223878062 1_555 1_555 1_555 1_555 yes
H(3) C(3) C(4) C(5) -179.43096393305 1_555 1_555 1_555 1_555 yes
H(3) C(3) C(4) H(4) -1.6195171703043 1_555 1_555 1_555 1_555 yes
C(3) C(4) C(5) C(6) 174.11449685266 1_555 1_555 1_555 1_555 yes
C(3) C(4) C(5) C(18) 2.1042982501339 1_555 1_555 1_555 1_555 yes
H(4) C(4) C(5) C(6) -3.6239745167876 1_555 1_555 1_555 1_555 yes
H(4) C(4) C(5) C(18) -175.63417311931 1_555 1_555 1_555 1_555 yes
C(4) C(5) C(6) O(1) -116.65577266419 1_555 1_555 1_555 1_555 yes
C(4) C(5) C(6) C(7) 131.36844443874 1_555 1_555 1_555 1_555 yes
C(4) C(5) C(6) C(19) -5.1362893553332 1_555 1_555 1_555 1_555 yes
C(4) C(5) C(18) C(1) 1.4205213773852 1_555 1_555 1_555 1_555 yes
C(4) C(5) C(18) C(17) 174.97418822689 1_555 1_555 1_555 1_555 yes
C(18) C(5) C(6) O(1) 55.850533513583 1_555 1_555 1_555 1_555 yes
C(6) C(5) C(18) C(1) -171.64900761442 1_555 1_555 1_555 1_555 yes
C(18) C(5) C(6) C(7) -56.125253585691 1_555 1_555 1_555 1_555 yes
C(6) C(5) C(18) C(17) 1.9046592350825 1_555 1_555 1_555 1_555 yes
C(18) C(5) C(6) C(19) 167.37001682244 1_555 1_555 1_555 1_555 yes
O(1) C(6) C(7) C(8) 117.11582151412 1_555 1_555 1_555 1_555 yes
O(1) C(6) C(7) C(16) -59.118493389794 1_555 1_555 1_555 1_555 yes
O(1) C(6) C(19) C(20) 171.95320278819 1_555 1_555 1_555 1_555 yes
O(1) C(6) C(19) C(24) -4.6736511880477 1_555 1_555 1_555 1_555 yes
C(5) C(6) C(7) C(8) -130.34478007311 1_555 1_555 1_555 1_555 yes
C(5) C(6) C(7) C(16) 53.420909225184 1_555 1_555 1_555 1_555 yes
C(5) C(6) C(19) C(20) 58.970165692415 1_555 1_555 1_555 1_555 yes
C(5) C(6) C(19) C(24) -117.65668828382 1_555 1_555 1_555 1_555 yes
C(19) C(6) C(7) C(8) 2.5086930563462 1_555 1_555 1_555 1_555 yes
C(19) C(6) C(7) C(16) -173.72562184757 1_555 1_555 1_555 1_555 yes
C(7) C(6) C(19) C(20) -72.650231588148 1_555 1_555 1_555 1_555 yes
C(7) C(6) C(19) C(24) 110.72291863783 1_555 1_555 1_555 1_555 yes
C(6) C(7) C(8) C(9) -175.5386867177 1_555 1_555 1_555 1_555 yes
C(6) C(7) C(8) C(25) 5.2431675345449 1_555 1_555 1_555 1_555 yes
C(6) C(7) C(16) C(15) 177.13462048955 1_555 1_555 1_555 1_555 yes
C(6) C(7) C(16) C(17) 1.4627704433003 1_555 1_555 1_555 1_555 yes
C(16) C(7) C(8) C(9) 0.38681812935004 1_555 1_555 1_555 1_555 yes
C(8) C(7) C(16) C(15) 0.5987782735879 1_555 1_555 1_555 1_555 yes
C(8) C(7) C(16) C(17) -175.07307177266 1_555 1_555 1_555 1_555 yes
C(16) C(7) C(8) C(25) -178.83133182061 1_555 1_555 1_555 1_555 yes
C(7) C(8) C(9) C(10) 178.0493310722 1_555 1_555 1_555 1_555 yes
C(7) C(8) C(9) C(14) -0.64830251198502 1_555 1_555 1_555 1_555 yes
C(7) C(8) C(25) C(26) 105.4314972228 1_555 1_555 1_555 1_555 yes
C(7) C(8) C(25) C(30) -80.011112890849 1_555 1_555 1_555 1_555 yes
C(25) C(8) C(9) C(10) -2.6529858790817 1_555 1_555 1_555 1_555 yes
C(25) C(8) C(9) C(14) 178.64938473894 1_555 1_555 1_555 1_555 yes
C(9) C(8) C(25) C(26) -73.813846546068 1_555 1_555 1_555 1_555 yes
C(9) C(8) C(25) C(30) 100.7435475425 1_555 1_555 1_555 1_555 yes
C(8) C(9) C(10) C(11) -178.53313424388 1_555 1_555 1_555 1_555 yes
C(8) C(9) C(10) H(10) 1.5435242946213 1_555 1_555 1_555 1_555 yes
C(8) C(9) C(14) C(13) 178.46403552114 1_555 1_555 1_555 1_555 yes
C(8) C(9) C(14) C(15) 0 1_555 1_555 1_555 1_555 yes
C(14) C(9) C(10) C(11) 0.18323120800289 1_555 1_555 1_555 1_555 yes
C(10) C(9) C(14) C(13) -0.26714877194779 1_555 1_555 1_555 1_555 yes
C(10) C(9) C(14) C(15) -178.77765447784 1_555 1_555 1_555 1_555 yes
C(14) C(9) C(10) H(10) -179.7401144557 1_555 1_555 1_555 1_555 yes
C(9) C(10) C(11) C(12) 0 1_555 1_555 1_555 1_555 yes
C(9) C(10) C(11) H(11) -179.09190578716 1_555 1_555 1_555 1_555 yes
H(10) C(10) C(11) C(12) 179.93116475693 1_555 1_555 1_555 1_555 yes
H(10) C(10) C(11) H(11) 0.82979099873832 1_555 1_555 1_555 1_555 yes
C(10) C(11) C(12) C(13) -0.11510864088596 1_555 1_555 1_555 1_555 yes
C(10) C(11) C(12) H(12) -179.45263132222 1_555 1_555 1_555 1_555 yes
H(11) C(11) C(12) C(13) 178.98333134944 1_555 1_555 1_555 1_555 yes
H(11) C(11) C(12) H(12) -0.35419133188272 1_555 1_555 1_555 1_555 yes
C(11) C(12) C(13) C(14) 0 1_555 1_555 1_555 1_555 yes
C(11) C(12) C(13) H(13) -179.93241836995 1_555 1_555 1_555 1_555 yes
H(12) C(12) C(13) C(14) 179.36612229686 1_555 1_555 1_555 1_555 yes
H(12) C(12) C(13) H(13) -0.59049173633804 1_555 1_555 1_555 1_555 yes
C(12) C(13) C(14) C(9) 0.16892388461142 1_555 1_555 1_555 1_555 yes
C(12) C(13) C(14) C(15) 178.66211885549 1_555 1_555 1_555 1_555 yes
H(13) C(13) C(14) C(9) -179.87361200142 1_555 1_555 1_555 1_555 yes
H(13) C(13) C(14) C(15) -1.3804170305377 1_555 1_555 1_555 1_555 yes
C(9) C(14) C(15) C(16) 1.0145588065136 1_555 1_555 1_555 1_555 yes
C(9) C(14) C(15) C(31) -177.84887217 1_555 1_555 1_555 1_555 yes
C(13) C(14) C(15) C(16) -177.45735968179 1_555 1_555 1_555 1_555 yes
C(13) C(14) C(15) C(31) 3.6792135439085 1_555 1_555 1_555 1_555 yes
C(14) C(15) C(16) C(7) -1.2880530244397 1_555 1_555 1_555 1_555 yes
C(14) C(15) C(16) C(17) 173.64066377243 1_555 1_555 1_555 1_555 yes
C(14) C(15) C(31) C(32) -96.187499459509 1_555 1_555 1_555 1_555 yes
C(14) C(15) C(31) C(36) 75.790410535934 1_555 1_555 1_555 1_555 yes
C(31) C(15) C(16) C(7) 177.42341519499 1_555 1_555 1_555 1_555 yes
C(31) C(15) C(16) C(17) -7.6478722103505 1_555 1_555 1_555 1_555 yes
C(16) C(15) C(31) C(32) 85.048316542 1_555 1_555 1_555 1_555 yes
C(16) C(15) C(31) C(36) -102.97377766477 1_555 1_555 1_555 1_555 yes
C(7) C(16) C(17) O(2) 58.016053674458 1_555 1_555 1_555 1_555 yes
C(7) C(16) C(17) C(18) -55.030126562915 1_555 1_555 1_555 1_555 yes
C(7) C(16) C(17) C(37) 172.19116514985 1_555 1_555 1_555 1_555 yes
C(15) C(16) C(17) O(2) -117.3024195738 1_555 1_555 1_555 1_555 yes
C(15) C(16) C(17) C(18) 129.65140439103 1_555 1_555 1_555 1_555 yes
C(15) C(16) C(17) C(37) -3.1273080984099 1_555 1_555 1_555 1_555 yes
O(2) C(17) C(18) C(1) 114.9467941701 1_555 1_555 1_555 1_555 yes
O(2) C(17) C(18) C(5) -58.053053236005 1_555 1_555 1_555 1_555 yes
O(2) C(17) C(37) C(38) 8.4716355320343 1_555 1_555 1_555 1_555 yes
O(2) C(17) C(37) C(42) -168.80182983479 1_555 1_555 1_555 1_555 yes
C(16) C(17) C(18) C(1) -133.29237170247 1_555 1_555 1_555 1_555 yes
C(16) C(17) C(18) C(5) 53.70778509363 1_555 1_555 1_555 1_555 yes
C(16) C(17) C(37) C(38) -106.04759868209 1_555 1_555 1_555 1_555 yes
C(16) C(17) C(37) C(42) 76.678940153294 1_555 1_555 1_555 1_555 yes
C(37) C(17) C(18) C(1) 2.4090958397833 1_555 1_555 1_555 1_555 yes
C(37) C(17) C(18) C(5) -170.59075156632 1_555 1_555 1_555 1_555 yes
C(18) C(17) C(37) C(38) 122.59872344413 1_555 1_555 1_555 1_555 yes
C(18) C(17) C(37) C(42) -54.674741922688 1_555 1_555 1_555 1_555 yes
C(6) C(19) C(20) C(21) -177.23166531877 1_555 1_555 1_555 1_555 yes
C(6) C(19) C(20) H(20) 3.9100971138641 1_555 1_555 1_555 1_555 yes
C(6) C(19) C(24) C(23) 177.19687682716 1_555 1_555 1_555 1_555 yes
C(6) C(19) C(24) H(24) -1.6841376871895 1_555 1_555 1_555 1_555 yes
C(24) C(19) C(20) C(21) -0.53265020098445 1_555 1_555 1_555 1_555 yes
C(20) C(19) C(24) C(23) 0.52933098506249 1_555 1_555 1_555 1_555 yes
C(24) C(19) C(20) H(20) -179.39089197057 1_555 1_555 1_555 1_555 yes
C(20) C(19) C(24) H(24) -178.35168352929 1_555 1_555 1_555 1_555 yes
C(19) C(20) C(21) C(22) 0.27722330333554 1_555 1_555 1_555 1_555 yes
C(19) C(20) C(21) H(21) -178.81519258958 1_555 1_555 1_555 1_555 yes
H(20) C(20) C(21) C(22) 179.15170231837 1_555 1_555 1_555 1_555 yes
H(20) C(20) C(21) H(21) 0 1_555 1_555 1_555 1_555 yes
C(20) C(21) C(22) C(23) 0 1_555 1_555 1_555 1_555 yes
C(20) C(21) C(22) H(22) 178.43881848222 1_555 1_555 1_555 1_555 yes
H(21) C(21) C(22) C(23) 179.0715493489 1_555 1_555 1_555 1_555 yes
H(21) C(21) C(22) H(22) -2.4785369484829 1_555 1_555 1_555 1_555 yes
C(21) C(22) C(23) C(24) 0 1_555 1_555 1_555 1_555 yes
C(21) C(22) C(23) H(23) -179.95625983687 1_555 1_555 1_555 1_555 yes
H(22) C(22) C(23) C(24) -178.41431858741 1_555 1_555 1_555 1_555 yes
H(22) C(22) C(23) H(23) 1.6198817125895 1_555 1_555 1_555 1_555 yes
C(22) C(23) C(24) C(19) -0.27338114766133 1_555 1_555 1_555 1_555 yes
C(22) C(23) C(24) H(24) 178.67035524318 1_555 1_555 1_555 1_555 yes
H(23) C(23) C(24) C(19) 179.69302623515 1_555 1_555 1_555 1_555 yes
H(23) C(23) C(24) H(24) -1.3632415762179 1_555 1_555 1_555 1_555 yes
C(8) C(25) C(26) C(27) 177.29290279968 1_555 1_555 1_555 1_555 yes
C(8) C(25) C(26) H(26) -2.7095295215165 1_555 1_555 1_555 1_555 yes
C(8) C(25) C(30) C(29) -177.60743248678 1_555 1_555 1_555 1_555 yes
C(8) C(25) C(30) H(30) 3.2033277592309 1_555 1_555 1_555 1_555 yes
C(30) C(25) C(26) C(27) 2.5856675378604 1_555 1_555 1_555 1_555 yes
C(26) C(25) C(30) C(29) -3.0459560579663 1_555 1_555 1_555 1_555 yes
C(30) C(25) C(26) H(26) -177.41676478334 1_555 1_555 1_555 1_555 yes
C(26) C(25) C(30) H(30) 177.76480418805 1_555 1_555 1_555 1_555 yes
C(25) C(26) C(27) C(28) -0.70551886273746 1_555 1_555 1_555 1_555 yes
C(25) C(26) C(27) H(27) -178.13246895357 1_555 1_555 1_555 1_555 yes
H(26) C(26) C(27) C(28) 179.2969003427 1_555 1_555 1_555 1_555 yes
H(26) C(26) C(27) H(27) 1.869950251869 1_555 1_555 1_555 1_555 yes
C(26) C(27) C(28) C(29) -0.73029185777083 1_555 1_555 1_555 1_555 yes
C(26) C(27) C(28) H(28) 178.4414318718 1_555 1_555 1_555 1_555 yes
H(27) C(27) C(28) C(29) 176.58753151137 1_555 1_555 1_555 1_555 yes
H(27) C(27) C(28) H(28) -4.2407489612666 1_555 1_555 1_555 1_555 yes
C(27) C(28) C(29) C(30) 0.25516774809283 1_555 1_555 1_555 1_555 yes
C(27) C(28) C(29) H(29) -179.29197480492 1_555 1_555 1_555 1_555 yes
H(28) C(28) C(29) C(30) -178.90661855068 1_555 1_555 1_555 1_555 yes
H(28) C(28) C(29) H(29) 1.5462430985199 1_555 1_555 1_555 1_555 yes
C(28) C(29) C(30) C(25) 1.6577607420464 1_555 1_555 1_555 1_555 yes
C(28) C(29) C(30) H(30) -179.14129194613 1_555 1_555 1_555 1_555 yes
H(29) C(29) C(30) C(25) -178.78502028437 1_555 1_555 1_555 1_555 yes
H(29) C(29) C(30) H(30) 0.41593122965922 1_555 1_555 1_555 1_555 yes
C(15) C(31) C(32) C(33) 172.96538116147 1_555 1_555 1_555 1_555 yes
C(15) C(31) C(32) H(32) -8.3265587029346 1_555 1_555 1_555 1_555 yes
C(15) C(31) C(36) C(35) -173.24243082592 1_555 1_555 1_555 1_555 yes
C(15) C(31) C(36) H(36) 7.2607864547792 1_555 1_555 1_555 1_555 yes
C(36) C(31) C(32) C(33) 1.0096260791604 1_555 1_555 1_555 1_555 yes
C(32) C(31) C(36) C(35) -1.015836135761 1_555 1_555 1_555 1_555 yes
C(36) C(31) C(32) H(32) 179.71769041696 1_555 1_555 1_555 1_555 yes
C(32) C(31) C(36) H(36) 179.48738114494 1_555 1_555 1_555 1_555 yes
C(31) C(32) C(33) C(34) -1.107591496955 1_555 1_555 1_555 1_555 yes
C(31) C(32) C(33) H(33) 178.37148871226 1_555 1_555 1_555 1_555 yes
H(32) C(32) C(33) C(34) -179.78263037547 1_555 1_555 1_555 1_555 yes
H(32) C(32) C(33) H(33) -0.30355016625751 1_555 1_555 1_555 1_555 yes
C(32) C(33) C(34) C(35) 1.1880643470413 1_555 1_555 1_555 1_555 yes
C(32) C(33) C(34) H(34) 179.25678687455 1_555 1_555 1_555 1_555 yes
H(33) C(33) C(34) C(35) -178.27128637211 1_555 1_555 1_555 1_555 yes
H(33) C(33) C(34) H(34) -0.20256384460289 1_555 1_555 1_555 1_555 yes
C(33) C(34) C(35) C(36) -1.1928604747507 1_555 1_555 1_555 1_555 yes
C(33) C(34) C(35) H(35) 179.17351002881 1_555 1_555 1_555 1_555 yes
H(34) C(34) C(35) C(36) -179.18301471526 1_555 1_555 1_555 1_555 yes
H(34) C(34) C(35) H(35) 1.1833557883103 1_555 1_555 1_555 1_555 yes
C(34) C(35) C(36) C(31) 1.1176897983624 1_555 1_555 1_555 1_555 yes
C(34) C(35) C(36) H(36) -179.38593637188 1_555 1_555 1_555 1_555 yes
H(35) C(35) C(36) C(31) -179.24850138422 1_555 1_555 1_555 1_555 yes
H(35) C(35) C(36) H(36) 0.2478766477479 1_555 1_555 1_555 1_555 yes
C(17) C(37) C(38) C(39) -177.06272371534 1_555 1_555 1_555 1_555 yes
C(17) C(37) C(38) H(38) 4.8067187357063 1_555 1_555 1_555 1_555 yes
C(17) C(37) C(42) C(41) 176.60901543581 1_555 1_555 1_555 1_555 yes
C(17) C(37) C(42) H(42) -5.0794570995485 1_555 1_555 1_555 1_555 yes
C(42) C(37) C(38) C(39) 0.2471120986075 1_555 1_555 1_555 1_555 yes
C(38) C(37) C(42) C(41) -0.73048568620463 1_555 1_555 1_555 1_555 yes
C(42) C(37) C(38) H(38) -177.88344965255 1_555 1_555 1_555 1_555 yes
C(38) C(37) C(42) H(42) 177.58104598064 1_555 1_555 1_555 1_555 yes
C(37) C(38) C(39) C(40) 0.52044810967468 1_555 1_555 1_555 1_555 yes
C(37) C(38) C(39) H(39) -178.99621833694 1_555 1_555 1_555 1_555 yes
H(38) C(38) C(39) C(40) 178.67345269319 1_555 1_555 1_555 1_555 yes
H(38) C(38) C(39) H(39) -0.84321375342418 1_555 1_555 1_555 1_555 yes
C(38) C(39) C(40) C(41) -0.80707335946697 1_555 1_555 1_555 1_555 yes
C(38) C(39) C(40) H(40) 178.54210348823 1_555 1_555 1_555 1_555 yes
H(39) C(39) C(40) C(41) 178.69740013506 1_555 1_555 1_555 1_555 yes
H(39) C(39) C(40) H(40) -1.9534272194462 1_555 1_555 1_555 1_555 yes
C(39) C(40) C(41) C(42) 0.32643374108762 1_555 1_555 1_555 1_555 yes
C(39) C(40) C(41) H(41) -179.26913878669 1_555 1_555 1_555 1_555 yes
H(40) C(40) C(41) C(42) -179.02466859057 1_555 1_555 1_555 1_555 yes
H(40) C(40) C(41) H(41) 1.3797630838621 1_555 1_555 1_555 1_555 yes
C(40) C(41) C(42) C(37) 0.44790381216203 1_555 1_555 1_555 1_555 yes
C(40) C(41) C(42) H(42) -177.91102952061 1_555 1_555 1_555 1_555 yes
H(41) C(41) C(42) C(37) -179.94359120827 1_555 1_555 1_555 1_555 yes
H(41) C(41) C(42) H(42) 1.6974796611581 1_555 1_555 1_555 1_555 yes
C(45) C(43) C(44) C(45) 0.47892427115219 3_656 1_555 1_555 1_555 yes
C(45) C(43) C(44) C(46) -179.12373407857 3_656 1_555 1_555 1_555 yes
H(43) C(43) C(44) C(45) -177.34107831897 1_555 1_555 1_555 1_555 yes
H(43) C(43) C(44) C(46) 3.0562675335115 1_555 1_555 1_555 1_555 yes
C(43) C(44) C(45) H(45) -179.13931784535 1_555 1_555 1_555 1_555 yes
C(43) C(44) C(46) H(46A) -60.389095160672 1_555 1_555 1_555 1_555 yes
C(43) C(44) C(46) H(46B) -179.63728473638 1_555 1_555 1_555 1_555 yes
C(43) C(44) C(46) H(46C) 59.860139157753 1_555 1_555 1_555 1_555 yes
C(46) C(44) C(45) H(45) 0.46288168613427 1_555 1_555 1_555 1_555 yes
C(45) C(44) C(46) H(46A) 120.02101199976 1_555 1_555 1_555 1_555 yes
C(45) C(44) C(46) H(46B) 0.77282242404472 1_555 1_555 1_555 1_555 yes
C(45) C(44) C(46) H(46C) -119.72975788403 1_555 1_555 1_555 1_555 yes
C(43) C(45) C(44) C(43) -0.4792909854412 3_656 1_555 1_555 1_555 yes
C(43) C(45) C(44) C(46) 179.12290854604 3_656 1_555 1_555 1_555 yes
C(44) C(46) H(46A) H(46B) -119.57454461512 1_555 1_555 1_555 1_555 yes
C(44) C(46) H(46A) H(46C) 120.51479291263 1_555 1_555 1_555 1_555 yes
C(44) C(46) H(46B) H(46A) 119.5416935292 1_555 1_555 1_555 1_555 yes
C(44) C(46) H(46B) H(46C) -120.65843265384 1_555 1_555 1_555 1_555 yes
C(44) C(46) H(46C) H(46A) -120.18809858145 1_555 1_555 1_555 1_555 yes
C(44) C(46) H(46C) H(46B) 120.36543949357 1_555 1_555 1_555 1_555 yes
H(46B) C(46) H(46A) H(46C) -119.91066667446 1_555 1_555 1_555 1_555 yes
H(46A) C(46) H(46B) H(46C) 119.79987801917 1_555 1_555 1_555 1_555 yes
H(46C) C(46) H(46A) H(46B) 119.91066667446 1_555 1_555 1_555 1_555 yes
H(46A) C(46) H(46C) H(46B) -119.4464661272 1_555 1_555 1_555 1_555 yes
H(46C) C(46) H(46B) H(46A) -119.79987801917 1_555 1_555 1_555 1_555 yes
H(46B) C(46) H(46C) H(46A) 119.4464661272 1_555 1_555 1_555 1_555 yes
C(46) H(46A) H(46B) H(46C) -35.101714389262 1_555 1_555 1_555 1_555 yes
C(46) H(46A) H(46C) H(46B) 35.535736282456 1_555 1_555 1_555 1_555 yes
H(46C) H(46A) H(46B) C(46) 35.101714389262 1_555 1_555 1_555 1_555 yes
H(46B) H(46A) H(46C) C(46) -35.535736282456 1_555 1_555 1_555 1_555 yes
C(46) H(46B) H(46C) H(46A) -35.671402272751 1_555 1_555 1_555 1_555 yes
H(46A) H(46B) H(46C) C(46) 35.671402272751 1_555 1_555 1_555 1_555 yes
